data_4302837
loop_
_publ_author_name
'Tetsuya Sato'
'Koshiro Nishi'
'Seiichiro Iijima'
'Masaaki Kojima'
'Naohide Matsumoto'

_publ_contact_author_email naohide@aster.sci.kumamoto-u.ac.jp
_publ_contact_author_fax 81-96-342-3390
_publ_contact_author_name 'Naohide Matsumoto'
_publ_contact_author_phone 81-96-342-3390
_publ_section_title
;
One-Step and Two-Step Spin-Crossover Iron(II) Complexes of
((2-Methylimidazol-4-yl)methylidene)histamine
;
_journal_name_full 'Inorganic Chemistry'
_journal_page_first 7211
_journal_page_last 7229
_journal_paper_doi 10.1021/ic9006197
_journal_volume 48
_journal_year 2009
_chemical_formula_moiety 'C22 H32 Br Cl Fe N10 O5 '
_chemical_formula_sum 'C22 H32 Br Cl Fe N10 O5'
_chemical_formula_weight 687.76
_space_group_IT_number 2
_symmetry_cell_setting triclinic
_symmetry_Int_Tables_number 2
_symmetry_space_group_name_Hall '-P 1'
_symmetry_space_group_name_H-M 'P -1'
_cell_angle_alpha 89.230(19)
_cell_angle_beta 94.847(19)
_cell_angle_gamma 90.871(15)
_cell_formula_units_Z 4
_cell_length_a 11.868(5)
_cell_length_b 19.150(9)
_cell_length_c 12.564(7)
_cell_measurement_reflns_used 16459
_cell_measurement_temperature 103.1
_cell_measurement_theta_max 27.6
_cell_measurement_theta_min 3.1
_cell_volume 2845(2)
_computing_cell_refinement PROCESS-AUTO
_computing_data_collection PROCESS-AUTO
_computing_data_reduction CrystalStructure
_computing_publication_material 'CrystalStructure 3.8'
_computing_structure_refinement CRYSTALS
_computing_structure_solution SIR92
_diffrn_detector_area_resol_mean 10.00
_diffrn_measured_fraction_theta_full 0.963
_diffrn_measured_fraction_theta_max 0.963
_diffrn_measurement_device_type 'Rigaku RAXIS-RAPID'
_diffrn_measurement_method \w
_diffrn_radiation_type 'Mo K\a'
_diffrn_radiation_wavelength 0.71075
_diffrn_reflns_av_R_equivalents 0.077
_diffrn_reflns_limit_h_max 15
_diffrn_reflns_limit_h_min -15
_diffrn_reflns_limit_k_max 24
_diffrn_reflns_limit_k_min -24
_diffrn_reflns_limit_l_max 16
_diffrn_reflns_limit_l_min -16
_diffrn_reflns_number 27007
_diffrn_reflns_theta_full 27.48
_diffrn_reflns_theta_max 27.48
_exptl_absorpt_coefficient_mu 2.085
_exptl_absorpt_correction_T_max 0.643
_exptl_absorpt_correction_T_min 0.318
_exptl_absorpt_correction_type multi-scan
_exptl_absorpt_process_details
;
    Higashi, T. (1995). Program for Absorption Correction.
    Rigaku Corporation, Tokyo, Japan.
;
_exptl_crystal_colour red
_exptl_crystal_density_diffrn 1.606
_exptl_crystal_density_method 'not measured'
_exptl_crystal_description platelet
_exptl_crystal_F_000 1408.00
_exptl_crystal_size_max 0.36
_exptl_crystal_size_mid 0.26
_exptl_crystal_size_min 0.21
_refine_diff_density_max 4.35
_refine_diff_density_min -3.25
_refine_ls_extinction_method none
_refine_ls_goodness_of_fit_ref 8.373
_refine_ls_hydrogen_treatment refall
_refine_ls_number_parameters 783
_refine_ls_number_reflns 7737
_refine_ls_R_factor_gt 0.1459
_refine_ls_shift/su_max 0.0008
_refine_ls_structure_factor_coef F
_refine_ls_weighting_details 'w = 1.0'
_refine_ls_weighting_scheme unit
_refine_ls_wR_factor_ref 0.1742
_reflns_number_gt 7628
_reflns_number_total 12574
_reflns_threshold_expression F^2^>2.0\s(F^2^)
_cod_data_source_file ic9006197_si_002_09.cif
_cod_data_source_block '_Fe(H2L)2BrClO4103'
_cod_original_formula_sum 'C22 H32 Br Cl Fe N10 O5 '
_cod_database_code 4302837

loop_
_symmetry_equiv_pos_site_id
_symmetry_equiv_pos_as_xyz
1 +X,+Y,+Z
2 -X,-Y,-Z

loop_
_atom_site_label
_atom_site_type_symbol
_atom_site_fract_x
_atom_site_fract_y
_atom_site_fract_z
_atom_site_U_iso_or_equiv
_atom_site_adp_type
_atom_site_occupancy
_atom_site_symmetry_multiplicity
_atom_site_calc_flag
_atom_site_refinement_flags
_atom_site_disorder_assembly
_atom_site_disorder_group
Br(1) Br 0.12592(18) 0.44333(11) 0.39300(17) 0.0418(5) Uani 1.00 1 d . . .
Br(2) Br 0.60362(17) 0.07114(11) 0.89532(16) 0.0360(5) Uani 1.00 1 d . . .
Fe(1) Fe 0.6451(2) 0.25028(14) 0.38843(19) 0.0231(6) Uani 1.00 1 d . . .
Fe(2) Fe 0.1418(2) 0.24739(13) 0.89012(19) 0.0224(6) Uani 1.00 1 d . . .
Cl(1) Cl 0.2389(3) 0.0452(2) 0.4637(3) 0.0326(11) Uani 1.00 1 d . . .
Cl(2) Cl 0.7274(3) 0.4499(2) 0.9584(3) 0.0297(11) Uani 1.00 1 d . . .
O(1) O 0.2784(14) 0.0017(10) 0.3825(15) 0.076(6) Uani 1.00 1 d . . .
O(2) O 0.2457(11) 0.1156(7) 0.4438(13) 0.050(4) Uani 1.00 1 d . . .
O(3) O 0.3076(14) 0.0328(9) 0.5643(14) 0.065(5) Uani 1.00 1 d . . .
O(4) O 0.1248(12) 0.0248(8) 0.4815(13) 0.056(5) Uani 1.00 1 d . . .
O(5) O 0.7391(12) 0.3753(7) 0.9584(14) 0.052(4) Uani 1.00 1 d . . .
O(6) O 0.6243(11) 0.4694(7) 0.9991(13) 0.050(4) Uani 1.00 1 d . . .
O(7) O 0.8168(14) 0.4833(10) 1.018(2) 0.103(7) Uani 1.00 1 d . . .
O(8) O 0.724(2) 0.4716(11) 0.8522(18) 0.124(10) Uani 1.00 1 d . . .
O(9) O 0.2475(16) 0.4915(9) 0.6334(15) 0.074(6) Uani 1.00 1 d . . .
O(10) O 0.809(2) 0.0040(10) 0.2257(18) 0.095(8) Uani 1.00 1 d . . .
N(1) N 0.3565(14) 0.3773(8) 0.3204(13) 0.039(4) Uani 1.00 1 d . . .
N(2) N 0.5085(13) 0.3111(8) 0.3516(11) 0.029(4) Uani 1.00 1 d . . .
N(3) N 0.7113(13) 0.3180(9) 0.2839(12) 0.037(4) Uani 1.00 1 d . . .
N(4) N 0.9212(15) 0.1207(10) 0.4391(14) 0.048(5) Uani 1.00 1 d . . .
N(5) N 0.7949(12) 0.2009(7) 0.4077(10) 0.026(3) Uani 1.00 1 d . . .
N(6) N 0.5424(16) 0.1009(11) 0.1589(16) 0.057(6) Uani 1.00 1 d . . .
N(7) N 0.5856(12) 0.1790(8) 0.2817(13) 0.032(4) Uani 1.00 1 d . . .
N(8) N 0.5764(11) 0.1789(8) 0.4855(12) 0.028(4) Uani 1.00 1 d . . .
N(9) N 0.7431(15) 0.3973(9) 0.6205(17) 0.052(6) Uani 1.00 1 d . . .
N(10) N 0.6937(12) 0.3095(8) 0.5132(12) 0.033(4) Uani 1.00 1 d . . .
N(11) N -0.1443(12) 0.1208(8) 0.8215(11) 0.029(4) Uani 1.00 1 d . . .
N(12) N 0.0069(12) 0.1862(7) 0.8525(11) 0.025(3) Uani 1.00 1 d . . .
N(13) N 0.1979(13) 0.1936(7) 0.7722(12) 0.031(4) Uani 1.00 1 d . . .
N(14) N 0.4182(13) 0.3842(9) 0.9371(12) 0.036(4) Uani 1.00 1 d . . .
N(15) N 0.2911(12) 0.3019(8) 0.9082(11) 0.031(4) Uani 1.00 1 d . . .
N(16) N 0.0100(13) 0.4128(9) 0.6970(16) 0.047(5) Uani 1.00 1 d . . .
N(17) N 0.0709(11) 0.3253(8) 0.8013(12) 0.032(4) Uani 1.00 1 d . . .
N(18) N 0.0821(12) 0.3037(8) 1.0054(13) 0.036(4) Uani 1.00 1 d . . .
N(19) N 0.2597(15) 0.0781(10) 1.0737(15) 0.052(5) Uani 1.00 1 d . . .
N(20) N 0.2005(11) 0.1763(8) 0.9991(12) 0.031(4) Uani 1.00 1 d . . .
C(1) C 0.3412(15) 0.2810(13) 0.4498(15) 0.045(6) Uani 1.00 1 d . . .
C(2) C 0.4066(15) 0.3232(9) 0.3737(14) 0.029(4) Uani 1.00 1 d . . .
C(3) C 0.4381(18) 0.4036(11) 0.2556(15) 0.042(5) Uani 1.00 1 d . . .
C(4) C 0.5342(18) 0.3653(10) 0.2736(14) 0.036(5) Uani 1.00 1 d . . .
C(5) C 0.6463(18) 0.3654(10) 0.2415(17) 0.042(6) Uani 1.00 1 d . . .
C(6) C 0.8263(14) 0.3197(12) 0.2495(17) 0.042(6) Uani 1.00 1 d . . .
C(7) C 0.9120(19) 0.3032(11) 0.3486(17) 0.047(6) Uani 1.00 1 d . . .
C(8) C 0.8967(15) 0.2285(10) 0.3836(15) 0.035(5) Uani 1.00 1 d . . .
C(9) C 0.979(2) 0.1792(12) 0.4019(18) 0.052(7) Uani 1.00 1 d . . .
C(10) C 0.8139(17) 0.1345(11) 0.4383(16) 0.039(5) Uani 1.00 1 d . . .
C(11) C 0.586(2) 0.2214(16) 0.0887(17) 0.070(9) Uani 1.00 1 d . . .
C(12) C 0.5773(16) 0.1692(10) 0.1756(17) 0.038(5) Uani 1.00 1 d . . .
C(13) C 0.5237(18) 0.0688(11) 0.247(2) 0.053(7) Uani 1.00 1 d . . .
C(14) C 0.5504(17) 0.1221(12) 0.3271(17) 0.044(6) Uani 1.00 1 d . . .
C(15) C 0.5448(16) 0.1231(11) 0.443(2) 0.053(7) Uani 1.00 1 d . . .
C(16) C 0.5732(18) 0.1826(12) 0.6024(18) 0.048(6) Uani 1.00 1 d . . .
C(17) C 0.6857(17) 0.2112(12) 0.6514(14) 0.043(6) Uani 1.00 1 d . . .
C(18) C 0.7070(14) 0.2872(11) 0.6223(14) 0.035(5) Uani 1.00 1 d . . .
C(19) C 0.7346(19) 0.3403(13) 0.684(2) 0.059(7) Uani 1.00 1 d . . .
C(20) C 0.7180(14) 0.3779(10) 0.5159(17) 0.036(5) Uani 1.00 1 d . . .
C(21) C -0.1557(17) 0.2094(10) 0.9660(19) 0.045(6) Uani 1.00 1 d . . .
C(22) C -0.0959(14) 0.1757(10) 0.8804(13) 0.030(4) Uani 1.00 1 d . . .
C(23) C -0.0677(14) 0.0987(10) 0.7531(15) 0.033(5) Uani 1.00 1 d . . .
C(24) C 0.0232(14) 0.1417(9) 0.7750(14) 0.029(4) Uani 1.00 1 d . . .
C(25) C 0.1314(18) 0.1470(10) 0.7309(14) 0.039(5) Uani 1.00 1 d . . .
C(26) C 0.3122(18) 0.1977(10) 0.7349(15) 0.041(5) Uani 1.00 1 d . . .
C(27) C 0.3998(14) 0.2075(11) 0.8271(15) 0.036(5) Uani 1.00 1 d . . .
C(28) C 0.3912(15) 0.2785(12) 0.8747(12) 0.039(5) Uani 1.00 1 d . . .
C(29) C 0.4735(17) 0.3312(11) 0.8968(14) 0.039(5) Uani 1.00 1 d . . .
C(30) C 0.3126(18) 0.3676(9) 0.9431(15) 0.036(5) Uani 1.00 1 d . . .
C(31) C 0.0740(19) 0.3078(13) 0.6011(16) 0.051(6) Uani 1.00 1 d . . .
C(32) C 0.0572(15) 0.3473(11) 0.7007(16) 0.039(5) Uani 1.00 1 d . . .
C(33) C -0.0074(17) 0.4317(13) 0.801(2) 0.066(8) Uani 1.00 1 d . . .
C(34) C 0.0316(16) 0.3756(11) 0.8711(19) 0.045(6) Uani 1.00 1 d . . .
C(35) C 0.0406(16) 0.3615(11) 0.9765(18) 0.042(6) Uani 1.00 1 d . . .
C(36) C 0.0976(19) 0.2863(11) 1.1199(16) 0.044(6) Uani 1.00 1 d . . .
C(37) C 0.2105(15) 0.2563(11) 1.1579(15) 0.037(5) Uani 1.00 1 d . . .
C(38) C 0.2282(15) 0.1881(11) 1.1081(17) 0.040(5) Uani 1.00 1 d . . .
C(39) C 0.2552(16) 0.1246(12) 1.1492(19) 0.047(6) Uani 1.00 1 d . . .
C(40) C 0.2233(17) 0.1084(11) 0.9825(17) 0.041(5) Uani 1.00 1 d . . .
C(41) C 0.4333(18) 0.4377(13) 0.6124(19) 0.054(7) Uani 1.00 1 d . . .
C(42) C 0.3296(18) 0.4449(11) 0.6831(19) 0.051(6) Uani 1.00 1 d . . .
C(43) C 0.961(2) 0.0600(15) 0.141(2) 0.081(10) Uani 1.00 1 d . . .
C(44) C 0.8484(19) 0.0692(12) 0.1716(19) 0.050(6) Uani 1.00 1 d . . .
H(1) H 0.3521 0.3004 0.5192 0.054 Uiso 1.00 1 c R . .
H(2) H 0.3676 0.2344 0.4520 0.054 Uiso 1.00 1 c R . .
H(3) H 0.2630 0.2812 0.4263 0.054 Uiso 1.00 1 c R . .
H(4) H 0.2823 0.3941 0.3256 0.045 Uiso 1.00 1 c R . .
H(5) H 0.4285 0.4417 0.2067 0.049 Uiso 1.00 1 c R . .
H(6) H 0.6718 0.3984 0.1915 0.050 Uiso 1.00 1 c R . .
H(7) H 0.8332 0.2858 0.1962 0.052 Uiso 1.00 1 c R . .
H(8) H 0.8414 0.3649 0.2213 0.052 Uiso 1.00 1 c R . .
H(9) H 0.9875 0.3113 0.3313 0.058 Uiso 1.00 1 c R . .
H(10) H 0.8963 0.3327 0.4055 0.058 Uiso 1.00 1 c R . .
H(11) H 0.9553 0.0776 0.4603 0.056 Uiso 1.00 1 c R . .
H(12) H 1.0568 0.1835 0.3920 0.064 Uiso 1.00 1 c R . .
H(13) H 0.7576 0.1022 0.4582 0.047 Uiso 1.00 1 c R . .
H(14) H 0.6597 0.2200 0.0636 0.085 Uiso 1.00 1 c R . .
H(15) H 0.5736 0.2668 0.1144 0.085 Uiso 1.00 1 c R . .
H(16) H 0.5312 0.2107 0.0320 0.085 Uiso 1.00 1 c R . .
H(17) H 0.5334 0.0796 0.0908 0.067 Uiso 1.00 1 c R . .
H(18) H 0.4982 0.0221 0.2572 0.064 Uiso 1.00 1 c R . .
H(19) H 0.5211 0.0839 0.4832 0.063 Uiso 1.00 1 c R . .
H(20) H 0.5148 0.2134 0.6176 0.058 Uiso 1.00 1 c R . .
H(21) H 0.5583 0.1376 0.6312 0.058 Uiso 1.00 1 c R . .
H(22) H 0.6874 0.2070 0.7269 0.052 Uiso 1.00 1 c R . .
H(23) H 0.7443 0.1841 0.6265 0.052 Uiso 1.00 1 c R . .
H(24) H 0.7629 0.4430 0.6447 0.062 Uiso 1.00 1 c R . .
H(25) H 0.7475 0.3389 0.7592 0.069 Uiso 1.00 1 c R . .
H(26) H 0.7180 0.4083 0.4555 0.043 Uiso 1.00 1 c R . .
H(27) H -0.2002 0.2467 0.9362 0.055 Uiso 1.00 1 c R . .
H(28) H -0.1011 0.2269 1.0190 0.055 Uiso 1.00 1 c R . .
H(29) H -0.2031 0.1760 0.9975 0.055 Uiso 1.00 1 c R . .
H(30) H -0.2175 0.1012 0.8278 0.034 Uiso 1.00 1 c R . .
H(31) H -0.0765 0.0624 0.7021 0.039 Uiso 1.00 1 c R . .
H(32) H 0.1527 0.1169 0.6769 0.047 Uiso 1.00 1 c R . .
H(33) H 0.3263 0.1569 0.6962 0.049 Uiso 1.00 1 c R . .
H(34) H 0.3155 0.2375 0.6892 0.049 Uiso 1.00 1 c R . .
H(35) H 0.3884 0.1724 0.8794 0.043 Uiso 1.00 1 c R . .
H(36) H 0.4726 0.2026 0.8022 0.043 Uiso 1.00 1 c R . .
H(37) H 0.4511 0.4281 0.9567 0.042 Uiso 1.00 1 c R . .
H(38) H 0.5516 0.3295 0.8858 0.045 Uiso 1.00 1 c R . .
H(39) H 0.2586 0.3967 0.9712 0.042 Uiso 1.00 1 c R . .
H(40) H 0.0085 0.2803 0.5811 0.060 Uiso 1.00 1 c R . .
H(41) H 0.1374 0.2782 0.6136 0.060 Uiso 1.00 1 c R . .
H(42) H 0.0870 0.3402 0.5454 0.060 Uiso 1.00 1 c R . .
H(43) H -0.0068 0.4408 0.6349 0.055 Uiso 1.00 1 c R . .
H(44) H -0.0405 0.4734 0.8229 0.079 Uiso 1.00 1 c R . .
H(45) H 0.0152 0.3929 1.0269 0.050 Uiso 1.00 1 c R . .
H(46) H 0.0866 0.3273 1.1594 0.054 Uiso 1.00 1 c R . .
H(47) H 0.0414 0.2524 1.1340 0.054 Uiso 1.00 1 c R . .
H(48) H 0.2679 0.2883 1.1395 0.044 Uiso 1.00 1 c R . .
H(49) H 0.2148 0.2502 1.2333 0.044 Uiso 1.00 1 c R . .
H(50) H 0.2843 0.0313 1.0827 0.060 Uiso 1.00 1 c R . .
H(51) H 0.2690 0.1142 1.2232 0.057 Uiso 1.00 1 c R . .
H(52) H 0.2148 0.0863 0.9150 0.049 Uiso 1.00 1 c R . .
H(53) H 0.4189 0.4002 0.5641 0.065 Uiso 1.00 1 c R . .
H(54) H 0.5009 0.4291 0.6563 0.065 Uiso 1.00 1 c R . .
H(55) H 0.4415 0.4800 0.5732 0.065 Uiso 1.00 1 c R . .
H(56) H 0.3563 0.4629 0.7508 0.059 Uiso 1.00 1 c R . .
H(57) H 0.2959 0.4001 0.6923 0.059 Uiso 1.00 1 c R . .
H(58) H 1.0123 0.0752 0.1978 0.099 Uiso 1.00 1 c R . .
H(59) H 0.9718 0.0870 0.0783 0.099 Uiso 1.00 1 c R . .
H(60) H 0.9730 0.0121 0.1271 0.099 Uiso 1.00 1 c R . .
H(61) H 0.8000 0.0779 0.1088 0.059 Uiso 1.00 1 c R . .
H(62) H 0.8460 0.1075 0.2186 0.059 Uiso 1.00 1 c R . .

loop_
_atom_site_aniso_label
_atom_site_aniso_U_11
_atom_site_aniso_U_22
_atom_site_aniso_U_33
_atom_site_aniso_U_12
_atom_site_aniso_U_13
_atom_site_aniso_U_23
Br(1) 0.0364(11) 0.0420(12) 0.0461(12) 0.0126(9) -0.0029(8) 0.0085(9)
Br(2) 0.0377(10) 0.0354(10) 0.0336(10) -0.0073(8) -0.0032(8) -0.0064(8)
Fe(1) 0.0229(12) 0.0292(13) 0.0160(11) 0.0017(10) -0.0052(8) -0.0004(10)
Fe(2) 0.0221(11) 0.0277(13) 0.0167(11) 0.0028(10) -0.0039(8) -0.0042(9)
Cl(1) 0.029(2) 0.037(2) 0.031(2) 0.0002(19) -0.0034(17) -0.0019(19)
Cl(2) 0.024(2) 0.033(2) 0.031(2) 0.0048(18) -0.0037(16) -0.0031(19)
O(1) 0.062(11) 0.089(14) 0.081(12) -0.023(10) 0.031(9) -0.060(11)
O(2) 0.034(7) 0.039(8) 0.073(11) -0.004(6) -0.017(7) -0.001(7)
O(3) 0.064(11) 0.060(11) 0.065(11) -0.001(9) -0.021(8) 0.004(9)
O(4) 0.034(8) 0.057(10) 0.076(11) 0.007(7) -0.005(7) 0.012(8)
O(5) 0.033(7) 0.037(8) 0.087(12) -0.005(6) 0.007(7) 0.001(8)
O(6) 0.029(7) 0.041(8) 0.081(11) 0.002(6) 0.015(7) -0.024(8)
O(7) 0.045(10) 0.067(12) 0.19(2) 0.006(9) -0.027(12) -0.081(15)
O(8) 0.22(3) 0.070(14) 0.093(16) 0.077(17) 0.086(18) 0.026(12)
O(9) 0.078(13) 0.061(12) 0.081(13) -0.002(10) 0.003(10) 0.008(10)
O(10) 0.122(18) 0.055(12) 0.115(18) 0.031(12) 0.053(14) 0.006(11)
N(1) 0.039(9) 0.036(9) 0.038(9) -0.007(7) -0.015(7) -0.015(7)
N(2) 0.037(8) 0.033(8) 0.017(7) -0.003(7) 0.011(6) -0.002(6)
N(3) 0.028(8) 0.049(10) 0.034(8) 0.011(7) 0.004(6) 0.011(7)
N(4) 0.045(10) 0.042(10) 0.053(11) -0.001(8) -0.010(8) -0.007(9)
N(5) 0.032(8) 0.028(8) 0.015(6) -0.000(6) -0.009(5) -0.007(6)
N(6) 0.049(11) 0.076(15) 0.044(11) 0.002(10) -0.017(9) -0.011(11)
N(7) 0.024(7) 0.027(8) 0.042(9) 0.003(6) -0.013(6) -0.009(7)
N(8) 0.017(7) 0.029(8) 0.037(8) 0.002(6) 0.008(6) 0.011(6)
N(9) 0.045(10) 0.032(10) 0.078(14) -0.000(8) -0.010(9) -0.010(10)
N(10) 0.027(8) 0.038(9) 0.032(8) -0.000(7) -0.009(6) -0.006(7)
N(11) 0.021(7) 0.038(8) 0.027(7) 0.001(6) -0.000(5) -0.001(6)
N(12) 0.027(7) 0.023(7) 0.025(7) -0.002(6) 0.002(5) 0.001(6)
N(13) 0.040(9) 0.022(7) 0.031(8) -0.012(7) 0.015(6) -0.005(6)
N(14) 0.036(9) 0.040(9) 0.028(8) 0.001(7) -0.013(6) 0.003(7)
N(15) 0.021(7) 0.047(10) 0.025(7) 0.003(7) 0.001(5) 0.005(7)
N(16) 0.028(9) 0.042(10) 0.068(13) 0.002(8) -0.017(8) 0.019(9)
N(17) 0.017(7) 0.038(9) 0.037(9) 0.002(6) -0.012(6) -0.006(7)
N(18) 0.026(8) 0.037(9) 0.044(10) -0.003(7) -0.012(6) -0.007(7)
N(19) 0.051(11) 0.039(10) 0.061(12) -0.020(9) -0.020(9) 0.010(9)
N(20) 0.018(7) 0.033(8) 0.040(9) 0.000(6) -0.002(6) 0.005(7)
C(1) 0.024(9) 0.082(17) 0.029(10) -0.010(10) -0.004(7) 0.005(10)
C(2) 0.031(9) 0.022(8) 0.032(10) 0.004(7) -0.006(7) -0.010(7)
C(3) 0.060(13) 0.043(12) 0.020(9) 0.000(10) -0.017(9) -0.005(8)
C(4) 0.052(12) 0.032(10) 0.024(9) 0.011(9) -0.006(8) -0.009(8)
C(5) 0.048(12) 0.029(10) 0.048(12) 0.007(9) -0.001(9) -0.002(9)
C(6) 0.019(9) 0.060(14) 0.050(12) -0.005(9) 0.017(8) 0.006(10)
C(7) 0.051(13) 0.050(13) 0.043(12) 0.020(11) 0.015(10) 0.012(10)
C(8) 0.023(9) 0.040(11) 0.040(11) 0.000(8) -0.004(7) -0.012(9)
C(9) 0.053(14) 0.048(14) 0.058(14) 0.023(11) 0.013(11) -0.004(11)
C(10) 0.033(10) 0.046(12) 0.038(11) -0.005(9) -0.003(8) -0.010(9)
C(11) 0.066(17) 0.12(2) 0.029(12) 0.008(16) 0.004(11) -0.025(14)
C(12) 0.030(10) 0.031(10) 0.053(13) 0.012(8) -0.013(9) -0.009(9)
C(13) 0.040(12) 0.026(11) 0.09(2) -0.008(9) -0.000(12) -0.018(12)
C(14) 0.034(11) 0.049(13) 0.046(13) 0.012(10) -0.016(9) -0.001(10)
C(15) 0.024(10) 0.027(11) 0.11(2) 0.003(8) -0.000(11) 0.008(12)
C(16) 0.043(12) 0.044(13) 0.057(14) 0.003(10) 0.007(10) 0.014(11)
C(17) 0.044(12) 0.067(15) 0.018(9) 0.021(11) 0.004(8) 0.003(9)
C(18) 0.022(9) 0.053(12) 0.030(10) 0.019(8) -0.006(7) -0.015(9)
C(19) 0.045(13) 0.067(16) 0.059(15) 0.021(12) -0.029(11) -0.025(13)
C(20) 0.018(8) 0.037(11) 0.053(13) 0.017(8) 0.007(8) 0.006(9)
C(21) 0.032(10) 0.031(11) 0.075(16) -0.011(9) 0.018(10) -0.005(10)
C(22) 0.022(8) 0.047(11) 0.018(8) 0.000(8) -0.004(6) -0.001(8)
C(23) 0.023(9) 0.036(10) 0.038(10) 0.001(8) -0.009(7) -0.003(8)
C(24) 0.030(9) 0.028(9) 0.027(9) -0.003(7) -0.018(7) -0.007(7)
C(25) 0.066(14) 0.029(10) 0.024(9) 0.012(10) 0.012(9) -0.014(8)
C(26) 0.058(13) 0.034(11) 0.029(10) 0.008(10) -0.004(9) -0.009(8)
C(27) 0.013(8) 0.056(13) 0.039(11) -0.001(8) 0.011(7) 0.005(9)
C(28) 0.031(9) 0.078(15) 0.005(7) -0.010(10) -0.015(6) -0.006(8)
C(29) 0.035(10) 0.056(13) 0.022(9) -0.016(10) -0.013(7) 0.002(9)
C(30) 0.051(12) 0.022(9) 0.031(10) -0.005(8) -0.010(8) -0.002(8)
C(31) 0.052(13) 0.069(16) 0.030(11) -0.005(12) -0.007(9) 0.017(11)
C(32) 0.022(9) 0.051(13) 0.043(12) -0.006(9) -0.006(8) 0.015(10)
C(33) 0.017(10) 0.050(15) 0.13(2) -0.000(10) 0.003(12) -0.010(16)
C(34) 0.021(9) 0.044(12) 0.068(15) 0.009(9) -0.004(9) 0.005(11)
C(35) 0.025(9) 0.044(12) 0.057(14) 0.004(9) -0.007(9) -0.023(10)
C(36) 0.064(14) 0.035(11) 0.035(11) 0.001(10) 0.014(10) -0.011(9)
C(37) 0.028(9) 0.053(13) 0.030(10) -0.013(9) -0.000(7) 0.016(9)
C(38) 0.017(8) 0.053(13) 0.048(12) -0.001(8) -0.005(8) -0.000(10)
C(39) 0.028(10) 0.059(15) 0.055(14) 0.007(10) 0.003(9) 0.015(12)
C(40) 0.042(11) 0.040(11) 0.041(12) 0.020(9) -0.001(9) 0.012(9)
C(41) 0.034(11) 0.065(16) 0.064(15) -0.000(11) 0.008(10) -0.012(12)
C(42) 0.043(12) 0.036(12) 0.068(15) -0.009(10) -0.016(10) 0.027(11)
C(43) 0.08(2) 0.056(17) 0.12(2) 0.007(15) 0.045(18) 0.011(17)
C(44) 0.051(13) 0.046(13) 0.051(14) -0.001(11) 0.002(10) -0.001(11)

loop_
_atom_type_symbol
_atom_type_description
_atom_type_scat_dispersion_real
_atom_type_scat_dispersion_imag
_atom_type_scat_source
C C 0.003 0.002
;
International Tables for Crystallography
(1992, Vol. C, Tables 4.2.6.8 and 6.1.1.4)
;
H H 0.000 0.000
;
International Tables for Crystallography
(1992, Vol. C, Table 6.1.1.4)
;
O O 0.011 0.006
;
International Tables for Crystallography
(1992, Vol. C, Tables 4.2.6.8 and 6.1.1.4)
;
N N 0.006 0.003
;
International Tables for Crystallography
(1992, Vol. C, Tables 4.2.6.8 and 6.1.1.4)
;
Br Br -0.290 2.459
;
International Tables for Crystallography
(1992, Vol. C, Tables 4.2.6.8 and 6.1.1.4)
;
Cl Cl 0.148 0.159
;
International Tables for Crystallography
(1992, Vol. C, Tables 4.2.6.8 and 6.1.1.4)
;
Fe Fe 0.346 0.844
;
International Tables for Crystallography
(1992, Vol. C, Tables 4.2.6.8 and 6.1.1.4)
;

loop_
_geom_angle_atom_site_label_1
_geom_angle_atom_site_label_2
_geom_angle_atom_site_label_3
_geom_angle
_geom_angle_publ_flag
_geom_angle_site_symmetry_1
_geom_angle_site_symmetry_2
_geom_angle_site_symmetry_3
N(2) Fe(1) N(3) 80.4(6) yes . . .
N(2) Fe(1) N(5) 170.0(6) yes . . .
N(2) Fe(1) N(7) 91.0(5) yes . . .
N(2) Fe(1) N(8) 99.7(5) yes . . .
N(2) Fe(1) N(10) 90.9(6) yes . . .
N(3) Fe(1) N(5) 89.5(6) yes . . .
N(3) Fe(1) N(7) 97.4(6) yes . . .
N(3) Fe(1) N(8) 176.6(6) yes . . .
N(3) Fe(1) N(10) 92.7(6) yes . . .
N(5) Fe(1) N(7) 90.5(5) yes . . .
N(5) Fe(1) N(8) 90.3(5) yes . . .
N(5) Fe(1) N(10) 89.3(5) yes . . .
N(7) Fe(1) N(8) 79.3(6) yes . . .
N(7) Fe(1) N(10) 169.9(6) yes . . .
N(8) Fe(1) N(10) 90.6(6) yes . . .
N(12) Fe(2) N(13) 80.0(6) yes . . .
N(12) Fe(2) N(15) 170.5(6) yes . . .
N(12) Fe(2) N(17) 90.4(5) yes . . .
N(12) Fe(2) N(18) 99.5(6) yes . . .
N(12) Fe(2) N(20) 89.8(5) yes . . .
N(13) Fe(2) N(15) 90.5(6) yes . . .
N(13) Fe(2) N(17) 97.6(6) yes . . .
N(13) Fe(2) N(18) 178.0(6) yes . . .
N(13) Fe(2) N(20) 91.7(6) yes . . .
N(15) Fe(2) N(17) 90.6(6) yes . . .
N(15) Fe(2) N(18) 90.0(6) yes . . .
N(15) Fe(2) N(20) 90.8(5) yes . . .
N(17) Fe(2) N(18) 80.4(6) yes . . .
N(17) Fe(2) N(20) 170.5(6) yes . . .
N(18) Fe(2) N(20) 90.2(6) yes . . .
O(1) Cl(1) O(2) 115.1(10) yes . . .
O(1) Cl(1) O(3) 109.1(10) yes . . .
O(1) Cl(1) O(4) 109.1(10) yes . . .
O(2) Cl(1) O(3) 106.0(9) yes . . .
O(2) Cl(1) O(4) 110.4(9) yes . . .
O(3) Cl(1) O(4) 106.7(10) yes . . .
O(5) Cl(2) O(6) 111.4(9) yes . . .
O(5) Cl(2) O(7) 112.4(10) yes . . .
O(5) Cl(2) O(8) 106.3(11) yes . . .
O(6) Cl(2) O(7) 108.4(11) yes . . .
O(6) Cl(2) O(8) 107.8(14) yes . . .
O(7) Cl(2) O(8) 110.4(15) yes . . .
C(2) N(1) C(3) 104.7(16) yes . . .
Fe(1) N(2) C(2) 144.3(12) yes . . .
Fe(1) N(2) C(4) 110.6(12) yes . . .
C(2) N(2) C(4) 105.0(15) yes . . .
Fe(1) N(3) C(5) 117.5(14) yes . . .
Fe(1) N(3) C(6) 127.9(13) yes . . .
C(5) N(3) C(6) 114.6(17) yes . . .
C(9) N(4) C(10) 109.2(19) yes . . .
Fe(1) N(5) C(8) 125.5(12) yes . . .
Fe(1) N(5) C(10) 127.9(12) yes . . .
C(8) N(5) C(10) 106.5(15) yes . . .
C(12) N(6) C(13) 112(2) yes . . .
Fe(1) N(7) C(12) 139.5(13) yes . . .
Fe(1) N(7) C(14) 112.3(13) yes . . .
C(12) N(7) C(14) 108.0(16) yes . . .
Fe(1) N(8) C(15) 115.7(16) yes . . .
Fe(1) N(8) C(16) 127.1(12) yes . . .
C(15) N(8) C(16) 116.7(19) yes . . .
C(19) N(9) C(20) 108.5(18) yes . . .
Fe(1) N(10) C(18) 126.3(13) yes . . .
Fe(1) N(10) C(20) 129.1(13) yes . . .
C(18) N(10) C(20) 104.5(16) yes . . .
C(22) N(11) C(23) 108.4(14) yes . . .
Fe(2) N(12) C(22) 139.6(12) yes . . .
Fe(2) N(12) C(24) 112.7(11) yes . . .
C(22) N(12) C(24) 107.6(14) yes . . .
Fe(2) N(13) C(25) 116.3(14) yes . . .
Fe(2) N(13) C(26) 126.5(11) yes . . .
C(25) N(13) C(26) 116.9(16) yes . . .
C(29) N(14) C(30) 110.5(17) yes . . .
Fe(2) N(15) C(28) 124.0(13) yes . . .
Fe(2) N(15) C(30) 129.8(13) yes . . .
C(28) N(15) C(30) 105.9(16) yes . . .
C(32) N(16) C(33) 108.2(19) yes . . .
Fe(2) N(17) C(32) 140.5(14) yes . . .
Fe(2) N(17) C(34) 108.3(12) yes . . .
C(32) N(17) C(34) 110.9(17) yes . . .
Fe(2) N(18) C(35) 115.8(15) yes . . .
Fe(2) N(18) C(36) 124.5(13) yes . . .
C(35) N(18) C(36) 119.1(18) yes . . .
C(39) N(19) C(40) 107.5(19) yes . . .
Fe(2) N(20) C(38) 126.2(13) yes . . .
Fe(2) N(20) C(40) 127.5(13) yes . . .
C(38) N(20) C(40) 106.4(16) yes . . .
N(1) C(2) N(2) 115.4(16) yes . . .
N(1) C(2) C(1) 119.3(16) yes . . .
N(2) C(2) C(1) 125.3(16) yes . . .
N(1) C(3) C(4) 108.9(17) yes . . .
N(2) C(4) C(3) 105.9(17) yes . . .
N(2) C(4) C(5) 115.5(16) yes . . .
C(3) C(4) C(5) 138.5(19) yes . . .
N(3) C(5) C(4) 116.0(18) yes . . .
N(3) C(6) C(7) 108.8(16) yes . . .
C(6) C(7) C(8) 109.6(17) yes . . .
N(5) C(8) C(7) 123.0(17) yes . . .
N(5) C(8) C(9) 109.4(18) yes . . .
C(7) C(8) C(9) 127.5(18) yes . . .
N(4) C(9) C(8) 104.5(19) yes . . .
N(4) C(10) N(5) 110.4(18) yes . . .
N(6) C(12) N(7) 106.9(17) yes . . .
N(6) C(12) C(11) 124(2) yes . . .
N(7) C(12) C(11) 128.8(19) yes . . .
N(6) C(13) C(14) 102.9(19) yes . . .
N(7) C(14) C(13) 109.9(19) yes . . .
N(7) C(14) C(15) 117.2(19) yes . . .
C(13) C(14) C(15) 133(2) yes . . .
N(8) C(15) C(14) 114(2) yes . . .
N(8) C(16) C(17) 109.2(17) yes . . .
C(16) C(17) C(18) 113.4(16) yes . . .
N(10) C(18) C(17) 119.9(16) yes . . .
N(10) C(18) C(19) 110.1(19) yes . . .
C(17) C(18) C(19) 130.0(19) yes . . .
N(9) C(19) C(18) 108(2) yes . . .
N(9) C(20) N(10) 109.0(17) yes . . .
N(11) C(22) N(12) 108.4(15) yes . . .
N(11) C(22) C(21) 121.6(15) yes . . .
N(12) C(22) C(21) 129.8(16) yes . . .
N(11) C(23) C(24) 103.5(16) yes . . .
N(12) C(24) C(23) 112.1(16) yes . . .
N(12) C(24) C(25) 115.8(15) yes . . .
C(23) C(24) C(25) 132.0(17) yes . . .
N(13) C(25) C(24) 115.0(17) yes . . .
N(13) C(26) C(27) 110.8(15) yes . . .
C(26) C(27) C(28) 110.8(15) yes . . .
N(15) C(28) C(27) 121.5(16) yes . . .
N(15) C(28) C(29) 107.5(18) yes . . .
C(27) C(28) C(29) 131.0(17) yes . . .
N(14) C(29) C(28) 105.4(17) yes . . .
N(14) C(30) N(15) 110.6(17) yes . . .
N(16) C(32) N(17) 109.3(18) yes . . .
N(16) C(32) C(31) 121.9(19) yes . . .
N(17) C(32) C(31) 128.4(19) yes . . .
N(16) C(33) C(34) 108(2) yes . . .
N(17) C(34) C(33) 104(2) yes . . .
N(17) C(34) C(35) 118.4(19) yes . . .
C(33) C(34) C(35) 138(2) yes . . .
N(18) C(35) C(34) 117(2) yes . . .
N(18) C(36) C(37) 115.5(17) yes . . .
C(36) C(37) C(38) 111.7(16) yes . . .
N(20) C(38) C(37) 122.3(17) yes . . .
N(20) C(38) C(39) 104.4(19) yes . . .
C(37) C(38) C(39) 133(2) yes . . .
N(19) C(39) C(38) 111(2) yes . . .
N(19) C(40) N(20) 109.8(18) yes . . .
O(9) C(42) C(41) 110.8(19) yes . . .
O(10) C(44) C(43) 110(2) yes . . .
C(2) N(1) H(4) 127.8 no . . .
C(3) N(1) H(4) 127.5 no . . .
C(9) N(4) H(11) 125.1 no . . .
C(10) N(4) H(11) 125.7 no . . .
C(12) N(6) H(17) 124.2 no . . .
C(13) N(6) H(17) 123.7 no . . .
C(19) N(9) H(24) 125.4 no . . .
C(20) N(9) H(24) 126.1 no . . .
C(22) N(11) H(30) 125.9 no . . .
C(23) N(11) H(30) 125.7 no . . .
C(29) N(14) H(37) 124.9 no . . .
C(30) N(14) H(37) 124.5 no . . .
C(32) N(16) H(43) 126.4 no . . .
C(33) N(16) H(43) 125.4 no . . .
C(39) N(19) H(50) 126.6 no . . .
C(40) N(19) H(50) 126.0 no . . .
C(2) C(1) H(1) 109.7 no . . .
C(2) C(1) H(2) 109.0 no . . .
C(2) C(1) H(3) 109.7 no . . .
H(1) C(1) H(2) 109.5 no . . .
H(1) C(1) H(3) 109.5 no . . .
H(2) C(1) H(3) 109.5 no . . .
N(1) C(3) H(5) 125.8 no . . .
C(4) C(3) H(5) 125.3 no . . .
N(3) C(5) H(6) 121.7 no . . .
C(4) C(5) H(6) 122.3 no . . .
N(3) C(6) H(7) 110.0 no . . .
N(3) C(6) H(8) 108.9 no . . .
C(7) C(6) H(7) 109.3 no . . .
C(7) C(6) H(8) 110.3 no . . .
H(7) C(6) H(8) 109.5 no . . .
C(6) C(7) H(9) 110.5 no . . .
C(6) C(7) H(10) 108.6 no . . .
C(8) C(7) H(9) 110.0 no . . .
C(8) C(7) H(10) 108.6 no . . .
H(9) C(7) H(10) 109.5 no . . .
N(4) C(9) H(12) 127.6 no . . .
C(8) C(9) H(12) 128.0 no . . .
N(4) C(10) H(13) 124.6 no . . .
N(5) C(10) H(13) 125.0 no . . .
C(12) C(11) H(14) 109.9 no . . .
C(12) C(11) H(15) 109.8 no . . .
C(12) C(11) H(16) 108.7 no . . .
H(14) C(11) H(15) 109.5 no . . .
H(14) C(11) H(16) 109.5 no . . .
H(15) C(11) H(16) 109.5 no . . .
N(6) C(13) H(18) 128.5 no . . .
C(14) C(13) H(18) 128.7 no . . .
N(8) C(15) H(19) 122.3 no . . .
C(14) C(15) H(19) 123.2 no . . .
N(8) C(16) H(20) 108.6 no . . .
N(8) C(16) H(21) 110.2 no . . .
C(17) C(16) H(20) 109.0 no . . .
C(17) C(16) H(21) 110.4 no . . .
H(20) C(16) H(21) 109.5 no . . .
C(16) C(17) H(22) 108.8 no . . .
C(16) C(17) H(23) 108.1 no . . .
C(18) C(17) H(22) 108.7 no . . .
C(18) C(17) H(23) 108.4 no . . .
H(22) C(17) H(23) 109.5 no . . .
N(9) C(19) H(25) 126.1 no . . .
C(18) C(19) H(25) 126.0 no . . .
N(9) C(20) H(26) 125.4 no . . .
N(10) C(20) H(26) 125.6 no . . .
C(22) C(21) H(27) 109.7 no . . .
C(22) C(21) H(28) 108.9 no . . .
C(22) C(21) H(29) 109.8 no . . .
H(27) C(21) H(28) 109.5 no . . .
H(27) C(21) H(29) 109.5 no . . .
H(28) C(21) H(29) 109.5 no . . .
N(11) C(23) H(31) 128.3 no . . .
C(24) C(23) H(31) 128.2 no . . .
N(13) C(25) H(32) 122.2 no . . .
C(24) C(25) H(32) 122.8 no . . .
N(13) C(26) H(33) 109.8 no . . .
N(13) C(26) H(34) 107.8 no . . .
C(27) C(26) H(33) 111.0 no . . .
C(27) C(26) H(34) 107.9 no . . .
H(33) C(26) H(34) 109.5 no . . .
C(26) C(27) H(35) 108.6 no . . .
C(26) C(27) H(36) 108.8 no . . .
C(28) C(27) H(35) 109.9 no . . .
C(28) C(27) H(36) 109.4 no . . .
H(35) C(27) H(36) 109.5 no . . .
N(14) C(29) H(38) 127.4 no . . .
C(28) C(29) H(38) 127.2 no . . .
N(14) C(30) H(39) 124.7 no . . .
N(15) C(30) H(39) 124.6 no . . .
C(32) C(31) H(40) 109.9 no . . .
C(32) C(31) H(41) 109.6 no . . .
C(32) C(31) H(42) 108.9 no . . .
H(40) C(31) H(41) 109.5 no . . .
H(40) C(31) H(42) 109.5 no . . .
H(41) C(31) H(42) 109.5 no . . .
N(16) C(33) H(44) 127.2 no . . .
C(34) C(33) H(44) 125.1 no . . .
N(18) C(35) H(45) 121.2 no . . .
C(34) C(35) H(45) 122.1 no . . .
N(18) C(36) H(46) 108.7 no . . .
N(18) C(36) H(47) 107.1 no . . .
C(37) C(36) H(46) 108.6 no . . .
C(37) C(36) H(47) 107.4 no . . .
H(46) C(36) H(47) 109.5 no . . .
C(36) C(37) H(48) 108.4 no . . .
C(36) C(37) H(49) 109.4 no . . .
C(38) C(37) H(48) 109.1 no . . .
C(38) C(37) H(49) 108.9 no . . .
H(48) C(37) H(49) 109.5 no . . .
N(19) C(39) H(51) 123.9 no . . .
C(38) C(39) H(51) 124.7 no . . .
N(19) C(40) H(52) 125.5 no . . .
N(20) C(40) H(52) 124.7 no . . .
C(42) C(41) H(53) 109.3 no . . .
C(42) C(41) H(54) 110.5 no . . .
C(42) C(41) H(55) 108.6 no . . .
H(53) C(41) H(54) 109.5 no . . .
H(53) C(41) H(55) 109.5 no . . .
H(54) C(41) H(55) 109.5 no . . .
O(9) C(42) H(56) 108.7 no . . .
O(9) C(42) H(57) 109.7 no . . .
C(41) C(42) H(56) 109.0 no . . .
C(41) C(42) H(57) 109.3 no . . .
H(56) C(42) H(57) 109.5 no . . .
C(44) C(43) H(58) 107.8 no . . .
C(44) C(43) H(59) 110.2 no . . .
C(44) C(43) H(60) 110.3 no . . .
H(58) C(43) H(59) 109.5 no . . .
H(58) C(43) H(60) 109.5 no . . .
H(59) C(43) H(60) 109.5 no . . .
O(10) C(44) H(61) 109.0 no . . .
O(10) C(44) H(62) 109.4 no . . .
C(43) C(44) H(61) 108.1 no . . .
C(43) C(44) H(62) 110.9 no . . .
H(61) C(44) H(62) 109.5 no . . .

loop_
_geom_bond_atom_site_label_1
_geom_bond_atom_site_label_2
_geom_bond_distance
_geom_bond_publ_flag
_geom_bond_site_symmetry_1
_geom_bond_site_symmetry_2
Fe(1) N(2) 2.028(15) yes . .
Fe(1) N(3) 2.030(16) yes . .
Fe(1) N(5) 2.021(14) yes . .
Fe(1) N(7) 2.005(15) yes . .
Fe(1) N(8) 2.027(15) yes . .
Fe(1) N(10) 1.988(15) yes . .
Fe(2) N(12) 1.997(14) yes . .
Fe(2) N(13) 1.982(15) yes . .
Fe(2) N(15) 2.039(14) yes . .
Fe(2) N(17) 2.004(15) yes . .
Fe(2) N(18) 2.000(17) yes . .
Fe(2) N(20) 2.008(15) yes . .
Cl(1) O(1) 1.44(2) yes . .
Cl(1) O(2) 1.370(15) yes . .
Cl(1) O(3) 1.464(17) yes . .
Cl(1) O(4) 1.439(15) yes . .
Cl(2) O(5) 1.438(15) yes . .
Cl(2) O(6) 1.423(15) yes . .
Cl(2) O(7) 1.40(2) yes . .
Cl(2) O(8) 1.39(2) yes . .
O(9) C(42) 1.43(2) yes . .
O(10) C(44) 1.50(3) yes . .
N(1) C(2) 1.34(2) yes . .
N(1) C(3) 1.40(2) yes . .
N(2) C(2) 1.29(2) yes . .
N(2) C(4) 1.46(2) yes . .
N(3) C(5) 1.28(2) yes . .
N(3) C(6) 1.47(2) yes . .
N(4) C(9) 1.40(3) yes . .
N(4) C(10) 1.30(2) yes . .
N(5) C(8) 1.37(2) yes . .
N(5) C(10) 1.34(2) yes . .
N(6) C(12) 1.38(2) yes . .
N(6) C(13) 1.30(3) yes . .
N(7) C(12) 1.34(2) yes . .
N(7) C(14) 1.30(2) yes . .
N(8) C(15) 1.24(2) yes . .
N(8) C(16) 1.48(2) yes . .
N(9) C(19) 1.35(3) yes . .
N(9) C(20) 1.38(2) yes . .
N(10) C(18) 1.43(2) yes . .
N(10) C(20) 1.34(2) yes . .
N(11) C(22) 1.38(2) yes . .
N(11) C(23) 1.38(2) yes . .
N(12) C(22) 1.31(2) yes . .
N(12) C(24) 1.33(2) yes . .
N(13) C(25) 1.27(2) yes . .
N(13) C(26) 1.47(2) yes . .
N(14) C(29) 1.34(2) yes . .
N(14) C(30) 1.30(2) yes . .
N(15) C(28) 1.38(2) yes . .
N(15) C(30) 1.35(2) yes . .
N(16) C(32) 1.38(2) yes . .
N(16) C(33) 1.39(3) yes . .
N(17) C(32) 1.32(2) yes . .
N(17) C(34) 1.42(2) yes . .
N(18) C(35) 1.25(2) yes . .
N(18) C(36) 1.47(2) yes . .
N(19) C(39) 1.31(3) yes . .
N(19) C(40) 1.32(2) yes . .
N(20) C(38) 1.40(2) yes . .
N(20) C(40) 1.35(2) yes . .
C(1) C(2) 1.50(2) yes . .
C(3) C(4) 1.37(3) yes . .
C(4) C(5) 1.42(3) yes . .
C(6) C(7) 1.57(2) yes . .
C(7) C(8) 1.50(3) yes . .
C(8) C(9) 1.37(3) yes . .
C(11) C(12) 1.48(3) yes . .
C(13) C(14) 1.45(3) yes . .
C(14) C(15) 1.46(3) yes . .
C(16) C(17) 1.52(2) yes . .
C(17) C(18) 1.52(3) yes . .
C(18) C(19) 1.30(3) yes . .
C(21) C(22) 1.50(2) yes . .
C(23) C(24) 1.36(2) yes . .
C(24) C(25) 1.44(2) yes . .
C(26) C(27) 1.50(2) yes . .
C(27) C(28) 1.50(3) yes . .
C(28) C(29) 1.41(2) yes . .
C(31) C(32) 1.50(3) yes . .
C(33) C(34) 1.44(3) yes . .
C(34) C(35) 1.34(3) yes . .
C(36) C(37) 1.50(2) yes . .
C(37) C(38) 1.48(3) yes . .
C(38) C(39) 1.35(3) yes . .
C(41) C(42) 1.59(3) yes . .
C(43) C(44) 1.43(3) yes . .
N(1) H(4) 0.950 no . .
N(4) H(11) 0.950 no . .
N(6) H(17) 0.950 no . .
N(9) H(24) 0.950 no . .
N(11) H(30) 0.950 no . .
N(14) H(37) 0.950 no . .
N(16) H(43) 0.950 no . .
N(19) H(50) 0.950 no . .
C(1) H(1) 0.950 no . .
C(1) H(2) 0.950 no . .
C(1) H(3) 0.950 no . .
C(3) H(5) 0.950 no . .
C(5) H(6) 0.950 no . .
C(6) H(7) 0.950 no . .
C(6) H(8) 0.950 no . .
C(7) H(9) 0.950 no . .
C(7) H(10) 0.950 no . .
C(9) H(12) 0.950 no . .
C(10) H(13) 0.950 no . .
C(11) H(14) 0.950 no . .
C(11) H(15) 0.950 no . .
C(11) H(16) 0.950 no . .
C(13) H(18) 0.950 no . .
C(15) H(19) 0.950 no . .
C(16) H(20) 0.950 no . .
C(16) H(21) 0.950 no . .
C(17) H(22) 0.950 no . .
C(17) H(23) 0.950 no . .
C(19) H(25) 0.950 no . .
C(20) H(26) 0.950 no . .
C(21) H(27) 0.950 no . .
C(21) H(28) 0.950 no . .
C(21) H(29) 0.950 no . .
C(23) H(31) 0.950 no . .
C(25) H(32) 0.950 no . .
C(26) H(33) 0.950 no . .
C(26) H(34) 0.950 no . .
C(27) H(35) 0.950 no . .
C(27) H(36) 0.950 no . .
C(29) H(38) 0.950 no . .
C(30) H(39) 0.950 no . .
C(31) H(40) 0.950 no . .
C(31) H(41) 0.950 no . .
C(31) H(42) 0.950 no . .
C(33) H(44) 0.950 no . .
C(35) H(45) 0.950 no . .
C(36) H(46) 0.950 no . .
C(36) H(47) 0.950 no . .
C(37) H(48) 0.950 no . .
C(37) H(49) 0.950 no . .
C(39) H(51) 0.950 no . .
C(40) H(52) 0.950 no . .
C(41) H(53) 0.950 no . .
C(41) H(54) 0.950 no . .
C(41) H(55) 0.950 no . .
C(42) H(56) 0.950 no . .
C(42) H(57) 0.950 no . .
C(43) H(58) 0.950 no . .
C(43) H(59) 0.950 no . .
C(43) H(60) 0.950 no . .
C(44) H(61) 0.950 no . .
C(44) H(62) 0.950 no . .

loop_
_geom_contact_atom_site_label_1
_geom_contact_atom_site_label_2
_geom_contact_distance
_geom_contact_publ_flag
_geom_contact_site_symmetry_1
_geom_contact_site_symmetry_2
Br(1) O(9) 3.369(19) ? . .
Br(1) N(1) 3.237(17) ? . .
Br(1) N(9) 3.413(18) ? . 2_666
Br(1) N(16) 3.349(18) ? . 2_566
Br(2) N(6) 3.51(2) ? . 1_556
Br(2) N(11) 3.328(14) ? . 1_655
Br(2) N(19) 3.311(19) ? . 2_657
Br(2) C(13) 3.50(2) ? . 2_656
O(4) O(4) 3.17(2) ? . 2_556
O(4) N(4) 3.06(2) ? . 1_455
O(4) N(4) 3.00(2) ? . 2_656
O(6) O(6) 3.193(19) ? . 2_667
O(6) N(14) 2.97(2) ? . .
O(6) N(14) 2.99(2) ? . 2_667
O(8) N(9) 3.28(3) ? . .
O(9) Br(1) 3.369(19) ? . .
O(9) N(16) 3.33(2) ? . .
O(9) C(5) 3.35(2) ? . 2_666
O(9) C(20) 3.15(2) ? . 2_666
O(10) O(3) 3.15(3) ? . 2_656
O(10) C(24) 3.46(2) ? . 2_656
O(10) C(25) 3.02(2) ? . 2_656
O(10) C(40) 3.40(3) ? . 2_656
N(1) Br(1) 3.237(17) ? . .
N(1) C(37) 3.46(2) ? . 1_554
N(4) O(4) 3.06(2) ? . 1_655
N(4) O(4) 3.00(2) ? . 2_656
N(4) C(44) 3.55(3) ? . .
N(6) Br(2) 3.51(2) ? . 1_554
N(6) N(19) 3.46(2) ? . 1_554
N(6) C(39) 3.44(2) ? . 1_554
N(9) Br(1) 3.413(18) ? . 2_666
N(9) O(8) 3.28(3) ? . .
N(9) N(16) 3.24(2) ? . 1_655
N(11) Br(2) 3.328(14) ? . 1_455
N(11) C(17) 3.30(2) ? . 1_455
N(14) O(6) 2.97(2) ? . .
N(14) O(6) 2.99(2) ? . 2_667
N(14) C(42) 3.47(2) ? . .
N(16) Br(1) 3.349(18) ? . 2_566
N(16) O(9) 3.33(2) ? . .
N(16) N(9) 3.24(2) ? . 1_455
N(16) C(19) 3.52(2) ? . 1_455
N(19) Br(2) 3.311(19) ? . 2_657
N(19) N(6) 3.46(2) ? . 1_556
